data_4035069
loop_
_publ_author_name
'Klap\"otke, Thomas M'
'Krumm, Burkhard'
'Reith, Thomas'
'Unger, Cornelia C.'

_publ_section_title
;
 Synthetic Routes to a Triazole and Tetrazole with Trinitroalkyl
 Substitution at Nitrogen.
;
_journal_issue 17
_journal_name_full 'The Journal of organic chemistry'
_journal_page_first 10505
_journal_page_last 10509
_journal_paper_doi 10.1021/acs.joc.8b01072
_journal_volume 83
_journal_year 2018
_chemical_formula_moiety 'C4 H5 N7 O6'
_chemical_formula_sum 'C4 H5 N7 O6'
_chemical_formula_weight 247.15
_chemical_name_common 1-(3,3,3-trinitropropyl)-tetrazole
_chemical_name_systematic 1-(3,3,3-trinitropropyl)-1H-tetrazole
_space_group_crystal_system monoclinic
_space_group_IT_number 14
_space_group_name_Hall '-P 2ybc'
_space_group_name_H-M_alt 'P 1 21/c 1'
_atom_sites_solution_hydrogens difmap
_audit_creation_date
;
'Fri Aug 25 10:03:15 2017'
;
_audit_creation_method SHELXL-2013
_cell_angle_alpha 90
_cell_angle_beta 114.457(19)
_cell_angle_gamma 90
_cell_formula_units_Z 4
_cell_length_a 11.0691(16)
_cell_length_b 7.7257(9)
_cell_length_c 12.030(2)
_cell_measurement_reflns_used 1489
_cell_measurement_temperature 143(2)
_cell_measurement_theta_max 27.2120
_cell_measurement_theta_min 4.3420
_cell_volume 936.5(3)
_computing_cell_refinement
;
CrysAlisPro, Agilent Technologies,
Version 1.171.37.33 (release 27-03-2014 CrysAlis171 .NET)
(compiled Mar 27 2014,17:12:48)
;
_computing_data_collection
;
CrysAlisPro, Agilent Technologies,
Version 1.171.37.33 (release 27-03-2014 CrysAlis171 .NET)
(compiled Mar 27 2014,17:12:48)
;
_computing_data_reduction
;
CrysAlisPro, Agilent Technologies,
Version 1.171.37.33 (release 27-03-2014 CrysAlis171 .NET)
(compiled Mar 27 2014,17:12:48)
;
_computing_molecular_graphics
;
'ORTEP (M. N. Burnett, C. K. Johnson, ORTEP-III: Oak Ridge Thermal Ellipsoid
# Plot Program for Crystal Structure Illustrations, Oak Ridge National
# Laboratory Report ORNL-6895, 1996). Windows version (L. J. Farrugia, Univ.
# Glasgow) used --- SCHAKAL (E. Keller, University of  Freiburg (Breisgau),
# Germany, 1995)'
;
_computing_publication_material
;PLATON (A. L. Spek, Acta Crystallogr, Sect. A, 1990, 46, C34, 1995 version).
# --- T.B.Cohen, Pure Appl. Chem. 1996,68,2339-2359 (atomic masses).
;
_computing_structure_refinement 'SHELXL-2013 (Sheldrick, 2013)'
_computing_structure_solution SIR-92
_diffrn_ambient_temperature 143(2)
_diffrn_detector_area_resol_mean 15.9809
_diffrn_measured_fraction_theta_full 0.995
_diffrn_measured_fraction_theta_max 0.853
_diffrn_measurement_device_type KappaCCD
_diffrn_measurement_method omega-scan
_diffrn_radiation_type MoK\a
_diffrn_radiation_wavelength 0.71073
_diffrn_reflns_av_R_equivalents 0.0521
_diffrn_reflns_av_unetI/netI 0.0736
_diffrn_reflns_Laue_measured_fraction_full 0.995
_diffrn_reflns_Laue_measured_fraction_max 0.853
_diffrn_reflns_limit_h_max 14
_diffrn_reflns_limit_h_min -14
_diffrn_reflns_limit_k_max 10
_diffrn_reflns_limit_k_min -10
_diffrn_reflns_limit_l_max 16
_diffrn_reflns_limit_l_min -13
_diffrn_reflns_number 6171
_diffrn_reflns_point_group_measured_fraction_full 0.995
_diffrn_reflns_point_group_measured_fraction_max 0.853
_diffrn_reflns_theta_full 25.242
_diffrn_reflns_theta_max 29.336
_diffrn_reflns_theta_min 4.199
_diffrn_source 'Enhance (Mo) X-ray Source'
_exptl_absorpt_coefficient_mu 0.163
_exptl_absorpt_correction_T_max 1.00000
_exptl_absorpt_correction_T_min 0.08373
_exptl_absorpt_correction_type multi-scan
_exptl_absorpt_process_details
;
CrysAlisPro, Agilent Technologies,
Version 1.171.37.33 (release 27-03-2014 CrysAlis171 .NET)
(compiled Mar 27 2014,17:12:48)
Empirical absorption correction using spherical harmonics,
 implemented in SCALE3 ABSPACK scaling algorithm.
;
_exptl_crystal_colour yellow
_exptl_crystal_density_diffrn 1.753
_exptl_crystal_density_method 'not measured'
_exptl_crystal_description platelet
_exptl_crystal_F_000 504
_exptl_crystal_size_max 0.35
_exptl_crystal_size_mid 0.15
_exptl_crystal_size_min 0.03
_refine_diff_density_max 0.285
_refine_diff_density_min -0.308
_refine_diff_density_rms 0.057
_refine_ls_extinction_method none
_refine_ls_goodness_of_fit_ref 0.977
_refine_ls_hydrogen_treatment refall
_refine_ls_matrix_type full
_refine_ls_number_parameters 174
_refine_ls_number_reflns 2197
_refine_ls_number_restraints 0
_refine_ls_restrained_S_all 0.977
_refine_ls_R_factor_all 0.0795
_refine_ls_R_factor_gt 0.0449
_refine_ls_shift/su_max 0.000
_refine_ls_shift/su_mean 0.000
_refine_ls_structure_factor_coef Fsqd
_refine_ls_weighting_details 'w=1/[\s^2^(Fo^2^)+(0.0254P)^2^] where P=(Fo^2^+2Fc^2^)/3'
_refine_ls_weighting_scheme calc
_refine_ls_wR_factor_gt 0.0769
_refine_ls_wR_factor_ref 0.0911
_reflns_Friedel_coverage 0.000
_reflns_number_gt 1463
_reflns_number_total 2197
_reflns_threshold_expression 'I > 2\s(I)'
_cod_data_source_file jo8b01072_si_003.cif
_cod_data_source_block manuscript
_cod_original_sg_symbol_H-M 'P 21/c'
_cod_database_code 4035069
_shelx_space_group_comment
;
The symmetry employed for this shelxl refinement is uniquely defined
by the following loop, which should always be used as a source of
symmetry information in preference to the above space-group names.
They are only intended as comments.
;
_shelxl_version_number 2013-4

loop_
_space_group_symop_operation_xyz
'x, y, z'
'-x, y+1/2, -z+1/2'
'-x, -y, -z'
'x, -y-1/2, z-1/2'

loop_
_atom_site_label
_atom_site_type_symbol
_atom_site_fract_x
_atom_site_fract_y
_atom_site_fract_z
_atom_site_U_iso_or_equiv
_atom_site_adp_type
_atom_site_occupancy
_atom_site_site_symmetry_order
_atom_site_calc_flag
N5 N 0.19148(15) 0.7448(2) 0.77792(14) 0.0222(4) Uani 1 1 d
O5 O 0.02669(12) 0.8302(2) 0.96609(13) 0.0348(4) Uani 1 1 d
N6 N 0.21629(16) 0.5563(2) 0.94892(14) 0.0245(4) Uani 1 1 d
O1 O 0.19201(13) 0.88769(19) 0.73551(11) 0.0286(4) Uani 1 1 d
O6 O -0.03807(12) 0.7508(2) 0.77715(12) 0.0340(4) Uani 1 1 d
N1 N 0.35574(13) 1.1461(2) 1.08504(13) 0.0183(4) Uani 1 1 d
N2 N 0.48522(15) 1.1765(2) 1.11659(15) 0.0268(4) Uani 1 1 d
N7 N 0.04597(15) 0.7790(2) 0.87976(15) 0.0220(4) Uani 1 1 d
O2 O 0.18934(14) 0.6060(2) 0.72988(13) 0.0342(4) Uani 1 1 d
N3 N 0.52810(15) 1.2559(2) 1.22028(15) 0.0309(4) Uani 1 1 d
O3 O 0.33039(14) 0.50833(19) 0.98212(15) 0.0423(4) Uani 1 1 d
O4 O 0.12355(13) 0.47272(19) 0.94893(13) 0.0347(4) Uani 1 1 d
N4 N 0.42952(16) 1.2791(2) 1.25828(15) 0.0316(4) Uani 1 1 d
C2 C 0.2749(2) 1.0554(3) 0.97183(18) 0.0243(5) Uani 1 1 d
C3 C 0.28906(19) 0.8609(3) 0.99709(17) 0.0176(4) Uani 1 1 d
C1 C 0.3246(2) 1.2100(3) 1.17221(18) 0.0262(5) Uani 1 1 d
C4 C 0.19037(17) 0.7443(2) 0.90397(16) 0.0170(4) Uani 1 1 d
H4 H 0.2800(16) 0.834(3) 1.0687(17) 0.020(5) Uiso 1 1 d
H5 H 0.3705(19) 0.824(3) 1.0038(16) 0.025(5) Uiso 1 1 d
H2 H 0.1862(18) 1.091(3) 0.9490(16) 0.025(5) Uiso 1 1 d
H3 H 0.3072(18) 1.091(3) 0.9133(18) 0.031(6) Uiso 1 1 d
H1 H 0.241(2) 1.203(3) 1.1683(18) 0.038(6) Uiso 1 1 d

loop_
_atom_site_aniso_label
_atom_site_aniso_U_11
_atom_site_aniso_U_22
_atom_site_aniso_U_33
_atom_site_aniso_U_23
_atom_site_aniso_U_13
_atom_site_aniso_U_12
N5 0.0215(8) 0.0251(10) 0.0189(8) -0.0024(7) 0.0071(7) -0.0021(7)
O5 0.0274(8) 0.0462(11) 0.0355(9) -0.0137(8) 0.0178(7) -0.0006(7)
N6 0.0311(9) 0.0169(9) 0.0254(9) 0.0004(7) 0.0117(7) -0.0002(7)
O1 0.0340(8) 0.0281(9) 0.0211(7) 0.0057(6) 0.0088(6) -0.0017(6)
O6 0.0199(7) 0.0483(11) 0.0256(8) -0.0026(7) 0.0012(6) -0.0024(7)
N1 0.0182(8) 0.0159(9) 0.0188(8) -0.0009(7) 0.0056(6) -0.0018(6)
N2 0.0194(8) 0.0318(11) 0.0286(10) -0.0033(8) 0.0094(7) -0.0023(7)
N7 0.0190(8) 0.0209(10) 0.0246(9) -0.0005(7) 0.0076(7) -0.0007(7)
O2 0.0477(9) 0.0283(9) 0.0320(8) -0.0128(7) 0.0219(7) -0.0069(7)
N3 0.0232(9) 0.0351(12) 0.0296(10) -0.0086(8) 0.0062(8) -0.0055(8)
O3 0.0344(8) 0.0236(9) 0.0657(11) 0.0110(8) 0.0175(8) 0.0116(7)
O4 0.0398(8) 0.0244(9) 0.0423(9) 0.0029(7) 0.0195(7) -0.0094(7)
N4 0.0323(10) 0.0354(12) 0.0265(10) -0.0080(8) 0.0116(8) -0.0033(8)
C2 0.0268(11) 0.0201(11) 0.0187(10) -0.0003(9) 0.0020(9) -0.0025(9)
C3 0.0179(9) 0.0194(11) 0.0155(10) 0.0011(8) 0.0070(8) 0.0011(8)
C1 0.0241(11) 0.0288(13) 0.0280(12) -0.0023(9) 0.0131(9) -0.0023(9)
C4 0.0176(9) 0.0172(10) 0.0161(9) 0.0020(7) 0.0070(7) 0.0023(7)

loop_
_atom_type_symbol
_atom_type_description
_atom_type_scat_dispersion_real
_atom_type_scat_dispersion_imag
_atom_type_scat_source
C C 0.0033 0.0016 'International Tables Vol C Tables 4.2.6.8 and 6.1.1.4'
H H 0.0000 0.0000 'International Tables Vol C Tables 4.2.6.8 and 6.1.1.4'
N N 0.0061 0.0033 'International Tables Vol C Tables 4.2.6.8 and 6.1.1.4'
O O 0.0106 0.0060 'International Tables Vol C Tables 4.2.6.8 and 6.1.1.4'

loop_
_geom_angle_atom_site_label_1
_geom_angle_atom_site_label_2
_geom_angle_atom_site_label_3
_geom_angle
O2 N5 O1 127.17(17)
O2 N5 C4 117.76(16)
O1 N5 C4 115.05(16)
O4 N6 O3 127.04(18)
O4 N6 C4 117.98(15)
O3 N6 C4 114.97(16)
C1 N1 N2 107.92(15)
C1 N1 C2 130.93(17)
N2 N1 C2 121.15(16)
N3 N2 N1 106.17(15)
O5 N7 O6 126.57(16)
O5 N7 C4 115.90(14)
O6 N7 C4 117.52(16)
N2 N3 N4 111.25(15)
C1 N4 N3 104.71(16)
N1 C2 C3 108.26(15)
N1 C2 H2 107.0(12)
C3 C2 H2 110.7(13)
N1 C2 H3 106.2(13)
C3 C2 H3 113.0(13)
H2 C2 H3 111.4(16)
C4 C3 C2 117.34(16)
C4 C3 H4 103.3(11)
C2 C3 H4 111.4(12)
C4 C3 H5 105.3(12)
C2 C3 H5 110.0(13)
H4 C3 H5 109.0(16)
N4 C1 N1 109.95(18)
N4 C1 H1 128.1(13)
N1 C1 H1 122.0(14)
C3 C4 N5 116.05(15)
C3 C4 N7 114.76(16)
N5 C4 N7 104.44(13)
C3 C4 N6 109.48(14)
N5 C4 N6 106.03(14)
N7 C4 N6 105.19(14)

loop_
_geom_bond_atom_site_label_1
_geom_bond_atom_site_label_2
_geom_bond_distance
N5 O2 1.213(2)
N5 O1 1.217(2)
N5 C4 1.522(2)
O5 N7 1.2101(19)
N6 O4 1.2130(19)
N6 O3 1.2142(19)
N6 C4 1.535(2)
O6 N7 1.2189(19)
N1 C1 1.327(2)
N1 N2 1.343(2)
N1 C2 1.462(2)
N2 N3 1.291(2)
N7 C4 1.525(2)
N3 N4 1.358(2)
N4 C1 1.308(3)
C2 C3 1.528(3)
C2 H2 0.944(18)
C2 H3 0.95(2)
C3 C4 1.499(3)
C3 H4 0.932(19)
C3 H5 0.918(19)
C1 H1 0.91(2)

loop_
_geom_torsion_atom_site_label_1
_geom_torsion_atom_site_label_2
_geom_torsion_atom_site_label_3
_geom_torsion_atom_site_label_4
_geom_torsion
C1 N1 N2 N3 0.2(2)
C2 N1 N2 N3 -179.31(17)
N1 N2 N3 N4 -0.1(2)
N2 N3 N4 C1 -0.2(2)
C1 N1 C2 C3 -93.4(2)
N2 N1 C2 C3 86.0(2)
N1 C2 C3 C4 165.34(16)
N3 N4 C1 N1 0.3(2)
N2 N1 C1 N4 -0.3(2)
C2 N1 C1 N4 179.14(19)
C2 C3 C4 N5 63.2(2)
C2 C3 C4 N7 -58.9(2)
C2 C3 C4 N6 -176.87(17)
O2 N5 C4 C3 133.47(18)
O1 N5 C4 C3 -47.8(2)
O2 N5 C4 N7 -99.13(18)
O1 N5 C4 N7 79.57(18)
O2 N5 C4 N6 11.7(2)
O1 N5 C4 N6 -169.60(14)
O5 N7 C4 C3 -32.6(2)
O6 N7 C4 C3 148.32(17)
O5 N7 C4 N5 -160.81(16)
O6 N7 C4 N5 20.1(2)
O5 N7 C4 N6 87.76(18)
O6 N7 C4 N6 -91.30(18)
O4 N6 C4 C3 128.53(17)
O3 N6 C4 C3 -50.8(2)
O4 N6 C4 N5 -105.58(17)
O3 N6 C4 N5 75.08(18)
O4 N6 C4 N7 4.7(2)
O3 N6 C4 N7 -174.63(15)
